data_1535217
loop_
_publ_author_name
'Strobel, S.'
'Schleid, T.'

_publ_section_title
;
 Cu Sm3 Se4 (Se2): a new ternary copper(I) rare-earth(III) selenide with
 mono- and diselenide units
;
_journal_name_full 'Journal of Solid State Chemistry'
_journal_page_first 424
_journal_page_last 428
_journal_volume 171
_journal_year 2003
_chemical_formula_sum 'Cu Se6 Sm3'
_chemical_name_systematic 'Cu Sm3 Se4 (Se2)'
_space_group_IT_number 57
_symmetry_space_group_name_Hall '-P 2c 2b'
_symmetry_space_group_name_H-M 'P b c m'
_cell_angle_alpha 90
_cell_angle_beta 90
_cell_angle_gamma 90
_cell_formula_units_Z 4
_cell_length_a 7.0953
_cell_length_b 7.8391
_cell_length_c 16.8998
_cell_volume 939.980
_citation_journal_id_ASTM JSSCBI
_cod_data_source_file Strobel_JSSCBI_2003_620.cif
_cod_data_source_block Cu1Se6Sm3
_cod_original_cell_volume 939.9798
_cod_original_formula_sum 'Cu1 Se6 Sm3'
_cod_database_code 1535217

loop_
_symmetry_equiv_pos_as_xyz
x,y,z
-x,-y,z+1/2
x,-y+1/2,-z
-x,y+1/2,-z+1/2
-x,-y,-z
x,y,-z-1/2
-x,y-1/2,z
x,-y-1/2,z-1/2

loop_
_atom_site_label
_atom_site_type_symbol
_atom_site_fract_x
_atom_site_fract_y
_atom_site_fract_z
_atom_site_occupancy
_atom_site_U_iso_or_equiv
Cu1 Cu+1 0.3946 0.2919 0.0279 0.494 0.0
Se3 Se-2 0.38643 0.59401 0.0821 1 0.0
Sm2 Sm+3 0.23484 0.94139 0.08815 1 0.0
Sm1 Sm+3 0.26476 0.55516 0.25 1 0.0
Se4 Se-1 0.07565 0.24712 0.17652 1 0.0
Se2 Se-2 0.3767 0.90089 0.25 1 0.0
Se1 Se-2 0.07028 0.25 0 1 0.0
